data_1570714
loop_
_publ_author_name
'Riedel, Sophie'
'Gerwig, Maik'
'Gerlach, Daniela'
'Brendler, Erica'
'Gericke, Robert'
'Kroke, Edwin'
'Wagler, J\"org'

_publ_section_title
;
 The Hexacoordinate Si Complex SiCl4(4-Azidopyridine)2---Crystallographic
 Characterization of Two Conformers and Probing the Influence of
 SiCl4-Complexation on a Click Reaction with Phenylacetylene
;
_journal_issue 12
_journal_name_full Inorganics
_journal_page_first 473
_journal_paper_doi 10.3390/inorganics11120473
_journal_volume 11
_journal_year 2023
_chemical_formula_moiety 'C10 H8 Cl4 N8 Si'
_chemical_formula_sum 'C10 H8 Cl4 N8 Si'
_chemical_formula_weight 410.13
_space_group_crystal_system monoclinic
_space_group_IT_number 15
_space_group_name_Hall '-C 2yc'
_space_group_name_H-M_alt 'C 1 2/c 1'
_atom_sites_solution_hydrogens geom
_atom_sites_solution_primary ShelXS
_audit_creation_method SHELXL-2019/3
_cell_angle_alpha 90
_cell_angle_beta 101.860(7)
_cell_angle_gamma 90
_cell_formula_units_Z 4
_cell_length_a 8.4988(8)
_cell_length_b 17.5628(15)
_cell_length_c 11.3833(11)
_cell_measurement_reflns_used 11284
_cell_measurement_temperature 200(2)
_cell_measurement_theta_max 32.30
_cell_measurement_theta_min 2.71
_cell_volume 1662.8(3)
_computing_structure_refinement 'SHELXL-2019/2 (Sheldrick, 2019)'
_diffrn_ambient_temperature 200(2)
_diffrn_measured_fraction_theta_full 0.999
_diffrn_measured_fraction_theta_max 1.000
_diffrn_measurement_device_type 'Stoe IPDS 2T'
_diffrn_measurement_method 'omega scans'
_diffrn_radiation_type MoK\a
_diffrn_radiation_wavelength 0.71073
_diffrn_reflns_av_R_equivalents 0.0285
_diffrn_reflns_av_unetI/netI 0.0163
_diffrn_reflns_Laue_measured_fraction_full 0.999
_diffrn_reflns_Laue_measured_fraction_max 1.000
_diffrn_reflns_limit_h_max 12
_diffrn_reflns_limit_h_min -12
_diffrn_reflns_limit_k_max 25
_diffrn_reflns_limit_k_min -26
_diffrn_reflns_limit_l_max 16
_diffrn_reflns_limit_l_min -16
_diffrn_reflns_number 14498
_diffrn_reflns_point_group_measured_fraction_full 0.999
_diffrn_reflns_point_group_measured_fraction_max 1.000
_diffrn_reflns_theta_full 25.242
_diffrn_reflns_theta_max 31.997
_diffrn_reflns_theta_min 2.710
_exptl_absorpt_coefficient_mu 0.794
_exptl_absorpt_correction_T_max 0.9364
_exptl_absorpt_correction_T_min 0.8588
_exptl_absorpt_correction_type integration
_exptl_absorpt_process_details XShape
_exptl_crystal_colour colorless
_exptl_crystal_density_diffrn 1.638
_exptl_crystal_description polyhedron
_exptl_crystal_F_000 824
_exptl_crystal_size_max 0.220
_exptl_crystal_size_mid 0.180
_exptl_crystal_size_min 0.120
_refine_diff_density_max 0.429
_refine_diff_density_min -0.277
_refine_diff_density_rms 0.063
_refine_ls_extinction_method none
_refine_ls_goodness_of_fit_ref 1.082
_refine_ls_hydrogen_treatment constr
_refine_ls_matrix_type full
_refine_ls_number_parameters 106
_refine_ls_number_reflns 2896
_refine_ls_number_restraints 0
_refine_ls_restrained_S_all 1.082
_refine_ls_R_factor_all 0.0413
_refine_ls_R_factor_gt 0.0290
_refine_ls_shift/su_max 0.000
_refine_ls_shift/su_mean 0.000
_refine_ls_structure_factor_coef Fsqd
_refine_ls_weighting_details 'w=1/[\s^2^(Fo^2^)+(0.0264P)^2^+1.7283P] where P=(Fo^2^+2Fc^2^)/3'
_refine_ls_weighting_scheme calc
_refine_ls_wR_factor_gt 0.0669
_refine_ls_wR_factor_ref 0.0723
_reflns_Friedel_coverage 0.000
_reflns_number_gt 2346
_reflns_number_total 2896
_reflns_threshold_expression 'I > 2\s(I)'
_cod_data_source_file all-in-one.cif
_cod_data_source_block compound-2-primeprime
_cod_original_sg_symbol_H-M 'C 2/c'
_cod_database_code 1570714
_shelx_shelxl_version_number 2019/3
_shelx_space_group_comment
;
The symmetry employed for this shelxl refinement is uniquely defined
by the following loop, which should always be used as a source of
symmetry information in preference to the above space-group names.
They are only intended as comments.
;
_shelx_estimated_absorpt_t_min 0.845
_shelx_estimated_absorpt_t_max 0.911

loop_
_space_group_symop_operation_xyz
'x, y, z'
'-x, y, -z+1/2'
'x+1/2, y+1/2, z'
'-x+1/2, y+1/2, -z+1/2'
'-x, -y, -z'
'x, -y, z-1/2'
'-x+1/2, -y+1/2, -z'
'x+1/2, -y+1/2, z-1/2'

loop_
_atom_site_label
_atom_site_type_symbol
_atom_site_fract_x
_atom_site_fract_y
_atom_site_fract_z
_atom_site_U_iso_or_equiv
_atom_site_adp_type
_atom_site_occupancy
_atom_site_site_symmetry_order
_atom_site_calc_flag
_atom_site_refinement_flags_posn
_atom_site_refinement_flags_adp
_atom_site_refinement_flags_occupancy
_atom_site_disorder_assembly
_atom_site_disorder_group
Cl1 Cl 0.000000 0.23749(2) 0.250000 0.02362(9) Uani 1 2 d S T P . .
Cl2 Cl 0.14804(4) 0.11381(2) 0.11315(3) 0.02759(8) Uani 1 1 d . . . . .
Cl3 Cl 0.000000 -0.01190(3) 0.250000 0.02916(11) Uani 1 2 d S T P . .
Si1 Si 0.000000 0.11282(3) 0.250000 0.01759(9) Uani 1 2 d S T P . .
N1 N 0.19689(12) 0.11246(6) 0.37729(9) 0.02002(19) Uani 1 1 d . . . . .
N2 N 0.61768(14) 0.09864(7) 0.64417(11) 0.0282(2) Uani 1 1 d . . . . .
N3 N 0.72730(13) 0.14673(7) 0.64532(10) 0.0260(2) Uani 1 1 d . . . . .
N4 N 0.83473(15) 0.18546(8) 0.65907(13) 0.0359(3) Uani 1 1 d . . . . .
C1 C 0.21312(15) 0.06367(8) 0.47105(12) 0.0244(2) Uani 1 1 d . . . . .
H1 H 0.125851 0.030882 0.476113 0.029 Uiso 1 1 calc R U . . .
C2 C 0.35069(16) 0.05938(8) 0.55963(12) 0.0258(3) Uani 1 1 d . . . . .
H2 H 0.357730 0.024183 0.623875 0.031 Uiso 1 1 calc R U . . .
C3 C 0.47917(14) 0.10750(7) 0.55338(11) 0.0223(2) Uani 1 1 d . . . . .
C4 C 0.46292(15) 0.15920(8) 0.45849(12) 0.0249(2) Uani 1 1 d . . . . .
H4 H 0.547482 0.193505 0.452878 0.030 Uiso 1 1 calc R U . . .
C5 C 0.32209(14) 0.15959(8) 0.37311(12) 0.0235(2) Uani 1 1 d . . . . .
H5 H 0.312219 0.194512 0.308272 0.028 Uiso 1 1 calc R U . . .

loop_
_atom_site_aniso_label
_atom_site_aniso_U_11
_atom_site_aniso_U_22
_atom_site_aniso_U_33
_atom_site_aniso_U_23
_atom_site_aniso_U_13
_atom_site_aniso_U_12
Cl1 0.02227(18) 0.01800(18) 0.0296(2) 0.000 0.00313(14) 0.000
Cl2 0.02221(13) 0.03819(18) 0.02385(14) -0.00348(12) 0.00817(10) 0.00145(12)
Cl3 0.0256(2) 0.01822(19) 0.0379(2) 0.000 -0.00700(17) 0.000
Si1 0.01529(18) 0.0183(2) 0.0185(2) 0.000 0.00202(15) 0.000
N1 0.0172(4) 0.0211(5) 0.0206(4) 0.0020(4) 0.0011(3) -0.0018(4)
N2 0.0233(5) 0.0299(6) 0.0273(5) 0.0005(4) -0.0042(4) -0.0005(4)
N3 0.0203(5) 0.0298(6) 0.0252(5) -0.0040(4) -0.0017(4) 0.0039(4)
N4 0.0247(5) 0.0410(7) 0.0388(7) -0.0049(6) -0.0007(5) -0.0027(5)
C1 0.0228(5) 0.0257(6) 0.0230(6) 0.0038(5) 0.0006(4) -0.0055(5)
C2 0.0255(6) 0.0269(6) 0.0224(6) 0.0044(5) -0.0009(4) -0.0025(5)
C3 0.0193(5) 0.0240(6) 0.0218(5) -0.0024(4) -0.0004(4) 0.0015(4)
C4 0.0185(5) 0.0273(6) 0.0276(6) 0.0026(5) 0.0015(4) -0.0037(4)
C5 0.0199(5) 0.0257(6) 0.0241(6) 0.0048(5) 0.0025(4) -0.0026(4)

loop_
_atom_type_symbol
_atom_type_description
_atom_type_scat_dispersion_real
_atom_type_scat_dispersion_imag
_atom_type_scat_source
C C 0.0033 0.0016 'International Tables Vol C Tables 4.2.6.8 and 6.1.1.4'
H H 0.0000 0.0000 'International Tables Vol C Tables 4.2.6.8 and 6.1.1.4'
N N 0.0061 0.0033 'International Tables Vol C Tables 4.2.6.8 and 6.1.1.4'
Si Si 0.0817 0.0704 'International Tables Vol C Tables 4.2.6.8 and 6.1.1.4'
Cl Cl 0.1484 0.1585 'International Tables Vol C Tables 4.2.6.8 and 6.1.1.4'

loop_
_geom_angle_atom_site_label_1
_geom_angle_atom_site_label_2
_geom_angle_atom_site_label_3
_geom_angle
_geom_angle_site_symmetry_1
_geom_angle_site_symmetry_3
_geom_angle_publ_flag
N1 Si1 N1 179.64(7) . 2 ?
N1 Si1 Cl1 90.18(3) . . ?
N1 Si1 Cl1 90.18(3) 2 . ?
N1 Si1 Cl3 89.82(3) . . ?
N1 Si1 Cl3 89.82(3) 2 . ?
Cl1 Si1 Cl3 180.0 . . ?
N1 Si1 Cl2 90.12(3) . 2 ?
N1 Si1 Cl2 89.88(3) 2 2 ?
Cl1 Si1 Cl2 89.547(16) . 2 ?
Cl3 Si1 Cl2 90.453(16) . 2 ?
N1 Si1 Cl2 89.88(3) . . ?
N1 Si1 Cl2 90.12(3) 2 . ?
Cl1 Si1 Cl2 89.546(16) . . ?
Cl3 Si1 Cl2 90.454(16) . . ?
Cl2 Si1 Cl2 179.09(3) 2 . ?
C1 N1 C5 117.41(10) . . ?
C1 N1 Si1 120.93(8) . . ?
C5 N1 Si1 121.64(9) . . ?
N3 N2 C3 116.12(12) . . ?
N4 N3 N2 171.42(15) . . ?
N1 C1 C2 122.98(12) . . ?
N1 C1 H1 118.5 . . ?
C2 C1 H1 118.5 . . ?
C1 C2 C3 118.97(12) . . ?
C1 C2 H2 120.5 . . ?
C3 C2 H2 120.5 . . ?
C2 C3 C4 118.68(11) . . ?
C2 C3 N2 116.19(12) . . ?
C4 C3 N2 125.12(12) . . ?
C5 C4 C3 118.84(12) . . ?
C5 C4 H4 120.6 . . ?
C3 C4 H4 120.6 . . ?
N1 C5 C4 123.09(12) . . ?
N1 C5 H5 118.5 . . ?
C4 C5 H5 118.5 . . ?

loop_
_geom_bond_atom_site_label_1
_geom_bond_atom_site_label_2
_geom_bond_distance
_geom_bond_site_symmetry_2
_geom_bond_publ_flag
Cl1 Si1 2.1895(7) . ?
Cl2 Si1 2.1945(4) . ?
Cl3 Si1 2.1904(7) . ?
Si1 N1 1.9756(10) . ?
Si1 N1 1.9756(10) 2 ?
N1 C1 1.3536(16) . ?
N1 C5 1.3566(16) . ?
N2 N3 1.2557(17) . ?
N2 C3 1.4064(16) . ?
N3 N4 1.1233(17) . ?
C1 C2 1.3802(17) . ?
C1 H1 0.9500 . ?
C2 C3 1.3941(18) . ?
C2 H2 0.9500 . ?
C3 C4 1.3959(18) . ?
C4 C5 1.3781(17) . ?
C4 H4 0.9500 . ?
C5 H5 0.9500 . ?

loop_
_geom_torsion_atom_site_label_1
_geom_torsion_atom_site_label_2
_geom_torsion_atom_site_label_3
_geom_torsion_atom_site_label_4
_geom_torsion
_geom_torsion_site_symmetry_1
_geom_torsion_site_symmetry_2
_geom_torsion_site_symmetry_3
_geom_torsion_site_symmetry_4
_geom_torsion_publ_flag
C5 N1 C1 C2 -1.1(2) . . . . ?
Si1 N1 C1 C2 177.50(11) . . . . ?
N1 C1 C2 C3 0.3(2) . . . . ?
C1 C2 C3 C4 1.0(2) . . . . ?
C1 C2 C3 N2 -178.02(13) . . . . ?
N3 N2 C3 C2 -173.32(13) . . . . ?
N3 N2 C3 C4 7.8(2) . . . . ?
C2 C3 C4 C5 -1.5(2) . . . . ?
N2 C3 C4 C5 177.45(13) . . . . ?
C1 N1 C5 C4 0.6(2) . . . . ?
Si1 N1 C5 C4 -178.01(11) . . . . ?
C3 C4 C5 N1 0.7(2) . . . . ?
